data_1542684
loop_
_publ_author_name
'Sharma, Shivani'
'Pathare, Ramdas S.'
'Maurya, Antim K.'
'Gopal, Kandasamy'
'Roy, Tapta Kanchan'
'Sawant, Devesh M.'
'Pardasani, Ram T.'

_publ_section_title
;
 Ruthenium Catalyzed Intramolecular C-S Coupling Reactions: Synthetic
 Scope and Mechanistic Insight.
;
_journal_issue 3
_journal_name_full 'Organic letters'
_journal_page_first 356
_journal_page_last 359
_journal_paper_doi 10.1021/acs.orglett.5b03185
_journal_volume 18
_journal_year 2016
_chemical_formula_moiety 'C13 H10 N2 S'
_chemical_formula_sum 'C13 H10 N2 S'
_chemical_formula_weight 226.29
_chemical_name_systematic
; 
 ? 
;
_space_group_IT_number 2
_symmetry_cell_setting triclinic
_symmetry_space_group_name_Hall '-P 1'
_symmetry_space_group_name_H-M 'P -1'
_atom_sites_solution_hydrogens geom
_atom_sites_solution_primary direct
_atom_sites_solution_secondary difmap
_audit_creation_method SHELXL-97
_cell_angle_alpha 97.328(3)
_cell_angle_beta 94.957(3)
_cell_angle_gamma 92.265(3)
_cell_formula_units_Z 2
_cell_length_a 3.9105(6)
_cell_length_b 10.8964(17)
_cell_length_c 12.403(2)
_cell_measurement_reflns_used 2643
_cell_measurement_temperature 296(2)
_cell_measurement_theta_max 28.27
_cell_measurement_theta_min 2.67
_cell_volume 521.54(14)
_computing_cell_refinement 'Bruker SAINT'
_computing_data_collection 'Bruker APEX2'
_computing_data_reduction 'Bruker SAINT'
_computing_molecular_graphics 'Bruker SHELXTL'
_computing_publication_material 'Bruker SHELXTL'
_computing_structure_refinement 'SHELXL-2014 (Sheldrick, 2014)'
_computing_structure_solution 'SHELXS-97 (Sheldrick, 2008)'
_diffrn_ambient_temperature 296(2)
_diffrn_measured_fraction_theta_full 0.990
_diffrn_measured_fraction_theta_max 0.990
_diffrn_measurement_device_type 'Bruker APEX-II CCD'
_diffrn_measurement_method '\f and \w scans'
_diffrn_radiation_monochromator graphite
_diffrn_radiation_source 'fine-focus sealed tube'
_diffrn_radiation_type MoK\a
_diffrn_radiation_wavelength 0.71073
_diffrn_reflns_av_R_equivalents 0.0186
_diffrn_reflns_av_sigmaI/netI 0.0286
_diffrn_reflns_limit_h_max 4
_diffrn_reflns_limit_h_min -4
_diffrn_reflns_limit_k_max 12
_diffrn_reflns_limit_k_min -13
_diffrn_reflns_limit_l_max 14
_diffrn_reflns_limit_l_min -12
_diffrn_reflns_number 3145
_diffrn_reflns_theta_full 25.25
_diffrn_reflns_theta_max 25.25
_diffrn_reflns_theta_min 2.35
_exptl_absorpt_coefficient_mu 0.279
_exptl_absorpt_correction_T_max 0.7457
_exptl_absorpt_correction_T_min 0.6545
_exptl_absorpt_correction_type multi-scan
_exptl_absorpt_process_details 'Bruker SADABS'
_exptl_crystal_colour colorless
_exptl_crystal_density_diffrn 1.441
_exptl_crystal_density_method 'not measured'
_exptl_crystal_description block
_exptl_crystal_F_000 236
_exptl_crystal_size_max 0.3
_exptl_crystal_size_mid 0.3
_exptl_crystal_size_min 0.2
_refine_diff_density_max 0.192
_refine_diff_density_min -0.294
_refine_diff_density_rms 0.054
_refine_ls_extinction_method none
_refine_ls_goodness_of_fit_ref 1.067
_refine_ls_hydrogen_treatment mixed
_refine_ls_matrix_type full
_refine_ls_number_parameters 149
_refine_ls_number_reflns 1873
_refine_ls_number_restraints 0
_refine_ls_restrained_S_all 1.067
_refine_ls_R_factor_all 0.0369
_refine_ls_R_factor_gt 0.0311
_refine_ls_shift/su_max 0.000
_refine_ls_shift/su_mean 0.000
_refine_ls_structure_factor_coef Fsqd
_refine_ls_weighting_details 'calc w=1/[\s^2^(Fo^2^)+(0.0340P)^2^+0.2471P] where P=(Fo^2^+2Fc^2^)/3'
_refine_ls_weighting_scheme calc
_refine_ls_wR_factor_gt 0.0732
_refine_ls_wR_factor_ref 0.0762
_reflns_number_gt 1668
_reflns_number_total 1873
_reflns_threshold_expression >2sigma(I)
_cod_data_source_file ol5b03185_si_002.cif
_cod_data_source_block 1
_cod_depositor_comments
;
The following automatic conversions were performed:

'_symmetry_cell_setting' value 'Triclinic' changed to 'triclinic'
according to
/usr/data/users/saulius/crontab/automatic-downloads/current/ACS/lib/dictionaries/cif_core.dic
dictionary named 'cif_core.dic' version 2.4.2 from 2011-04-26.

Automatic conversion script
Id: cif_fix_values 4268 2015-11-12 08:31:59Z antanas 
;
_cod_original_sg_symbol_H-M P-1
_cod_database_code 1542684

loop_
_symmetry_equiv_pos_as_xyz
'x, y, z'
'-x, -y, -z'

loop_
_atom_site_label
_atom_site_type_symbol
_atom_site_fract_x
_atom_site_fract_y
_atom_site_fract_z
_atom_site_U_iso_or_equiv
_atom_site_adp_type
_atom_site_occupancy
_atom_site_symmetry_multiplicity
_atom_site_calc_flag
_atom_site_refinement_flags
S1 S 0.33958(10) 0.16833(4) 0.49056(3) 0.01620(14) Uani 1 1 d .
N1 N 0.0495(3) 0.35040(12) 0.40391(11) 0.0153(3) Uani 1 1 d .
N2 N 0.1623(4) 0.39008(13) 0.59324(11) 0.0168(3) Uani 1 1 d .
H101 H 0.114(5) 0.466(2) 0.5901(16) 0.028(5) Uiso 1 1 d .
C1 C 0.2554(4) 0.15255(15) 0.34848(13) 0.0152(3) Uani 1 1 d .
C2 C 0.3270(4) 0.05399(15) 0.27233(14) 0.0175(4) Uani 1 1 d .
H2 H 0.4305 -0.0154 0.2940 0.021 Uiso 1 1 calc R
C3 C 0.2385(4) 0.06282(15) 0.16278(14) 0.0195(4) Uani 1 1 d .
H3 H 0.2847 -0.0013 0.1099 0.023 Uiso 1 1 calc R
C4 C 0.0808(4) 0.16701(15) 0.13125(14) 0.0185(4) Uani 1 1 d .
H4 H 0.0216 0.1707 0.0575 0.022 Uiso 1 1 calc R
C5 C 0.0108(4) 0.26498(15) 0.20749(13) 0.0169(4) Uani 1 1 d .
H5 H -0.0935 0.3340 0.1854 0.020 Uiso 1 1 calc R
C6 C 0.0993(4) 0.25845(15) 0.31811(13) 0.0149(3) Uani 1 1 d .
C7 C 0.1653(4) 0.31612(14) 0.49718(13) 0.0148(3) Uani 1 1 d .
C8 C 0.2828(4) 0.36118(15) 0.69752(13) 0.0151(3) Uani 1 1 d .
C9 C 0.4884(4) 0.45116(15) 0.76665(13) 0.0168(4) Uani 1 1 d .
H9 H 0.5530 0.5251 0.7422 0.020 Uiso 1 1 calc R
C10 C 0.5960(4) 0.43002(16) 0.87182(14) 0.0198(4) Uani 1 1 d .
H10 H 0.7304 0.4905 0.9182 0.024 Uiso 1 1 calc R
C11 C 0.5046(4) 0.31942(16) 0.90835(14) 0.0204(4) Uani 1 1 d .
H11 H 0.5776 0.3055 0.9789 0.024 Uiso 1 1 calc R
C12 C 0.3032(4) 0.22946(16) 0.83889(14) 0.0191(4) Uani 1 1 d .
H12 H 0.2442 0.1547 0.8629 0.023 Uiso 1 1 calc R
C13 C 0.1890(4) 0.25022(15) 0.73388(14) 0.0173(4) Uani 1 1 d .
H13 H 0.0507 0.1903 0.6882 0.021 Uiso 1 1 calc R

loop_
_atom_site_aniso_label
_atom_site_aniso_U_11
_atom_site_aniso_U_22
_atom_site_aniso_U_33
_atom_site_aniso_U_23
_atom_site_aniso_U_13
_atom_site_aniso_U_12
S1 0.0181(2) 0.0142(2) 0.0163(2) 0.00184(15) 0.00111(15) 0.00377(15)
N1 0.0155(7) 0.0138(7) 0.0164(7) 0.0018(5) 0.0010(5) 0.0012(5)
N2 0.0235(7) 0.0123(7) 0.0142(7) 0.0011(6) 0.0002(6) 0.0036(6)
C1 0.0137(8) 0.0154(8) 0.0164(8) 0.0021(6) 0.0012(6) -0.0017(6)
C2 0.0172(8) 0.0137(8) 0.0216(9) 0.0011(7) 0.0028(7) 0.0012(7)
C3 0.0177(8) 0.0176(8) 0.0216(9) -0.0050(7) 0.0047(7) -0.0010(7)
C4 0.0178(8) 0.0220(9) 0.0148(8) 0.0005(7) 0.0004(6) -0.0024(7)
C5 0.0152(8) 0.0159(8) 0.0193(9) 0.0030(7) 0.0001(6) 0.0004(6)
C6 0.0129(7) 0.0141(8) 0.0173(8) 0.0004(6) 0.0023(6) -0.0016(6)
C7 0.0126(7) 0.0129(8) 0.0190(9) 0.0029(7) 0.0019(6) -0.0005(6)
C8 0.0137(8) 0.0164(8) 0.0159(8) 0.0017(6) 0.0039(6) 0.0054(6)
C9 0.0156(8) 0.0147(8) 0.0205(9) 0.0013(7) 0.0050(6) 0.0021(6)
C10 0.0160(8) 0.0232(9) 0.0185(9) -0.0033(7) 0.0009(7) 0.0017(7)
C11 0.0200(8) 0.0276(9) 0.0148(9) 0.0041(7) 0.0030(7) 0.0090(7)
C12 0.0209(8) 0.0174(8) 0.0212(9) 0.0058(7) 0.0074(7) 0.0058(7)
C13 0.0160(8) 0.0165(8) 0.0189(9) -0.0012(7) 0.0035(6) 0.0018(6)

loop_
_atom_type_symbol
_atom_type_description
_atom_type_scat_dispersion_real
_atom_type_scat_dispersion_imag
_atom_type_scat_source
C C 0.0033 0.0016 'International Tables Vol C Tables 4.2.6.8 and 6.1.1.4'
H H 0.0000 0.0000 'International Tables Vol C Tables 4.2.6.8 and 6.1.1.4'
N N 0.0061 0.0033 'International Tables Vol C Tables 4.2.6.8 and 6.1.1.4'
S S 0.1246 0.1234 'International Tables Vol C Tables 4.2.6.8 and 6.1.1.4'

loop_
_geom_angle_atom_site_label_1
_geom_angle_atom_site_label_2
_geom_angle_atom_site_label_3
_geom_angle
C1 S1 C7 88.50(8)
C7 N1 C6 110.07(14)
C7 N2 C8 126.34(15)
C7 N2 H101 116.9(13)
C8 N2 H101 115.9(13)
C2 C1 C6 122.39(15)
C2 C1 S1 128.01(13)
C6 C1 S1 109.60(12)
C3 C2 C1 117.67(15)
C3 C2 H2 121.2
C1 C2 H2 121.2
C2 C3 C4 120.67(15)
C2 C3 H3 119.7
C4 C3 H3 119.7
C5 C4 C3 121.37(16)
C5 C4 H4 119.3
C3 C4 H4 119.3
C4 C5 C6 118.96(15)
C4 C5 H5 120.5
C6 C5 H5 120.5
C5 C6 N1 125.45(15)
C5 C6 C1 118.93(15)
N1 C6 C1 115.61(14)
N1 C7 N2 122.43(15)
N1 C7 S1 116.20(12)
N2 C7 S1 121.34(12)
C13 C8 C9 119.98(15)
C13 C8 N2 122.23(15)
C9 C8 N2 117.71(15)
C10 C9 C8 119.84(16)
C10 C9 H9 120.1
C8 C9 H9 120.1
C11 C10 C9 120.44(15)
C11 C10 H10 119.8
C9 C10 H10 119.8
C10 C11 C12 119.57(16)
C10 C11 H11 120.2
C12 C11 H11 120.2
C13 C12 C11 120.58(16)
C13 C12 H12 119.7
C11 C12 H12 119.7
C12 C13 C8 119.57(15)
C12 C13 H13 120.2
C8 C13 H13 120.2

loop_
_geom_bond_atom_site_label_1
_geom_bond_atom_site_label_2
_geom_bond_distance
S1 C1 1.7496(16)
S1 C7 1.7683(16)
N1 C7 1.310(2)
N1 C6 1.398(2)
N2 C7 1.352(2)
N2 C8 1.416(2)
N2 H101 0.86(2)
C1 C2 1.391(2)
C1 C6 1.405(2)
C2 C3 1.389(2)
C2 H2 0.9300
C3 C4 1.396(2)
C3 H3 0.9300
C4 C5 1.385(2)
C4 H4 0.9300
C5 C6 1.397(2)
C5 H5 0.9300
C8 C13 1.390(2)
C8 C9 1.395(2)
C9 C10 1.386(2)
C9 H9 0.9300
C10 C11 1.385(2)
C10 H10 0.9300
C11 C12 1.389(2)
C11 H11 0.9300
C12 C13 1.389(2)
C12 H12 0.9300
C13 H13 0.9300

loop_
_geom_hbond_atom_site_label_D
_geom_hbond_atom_site_label_H
_geom_hbond_atom_site_label_A
_geom_hbond_distance_DH
_geom_hbond_distance_HA
_geom_hbond_distance_DA
_geom_hbond_angle_DHA
_geom_hbond_site_symmetry_A
N2 H101 N1 0.86(2) 2.12(2) 2.975(2) 173.0(19) 2_566

loop_
_geom_torsion_atom_site_label_1
_geom_torsion_atom_site_label_2
_geom_torsion_atom_site_label_3
_geom_torsion_atom_site_label_4
_geom_torsion
C7 S1 C1 C2 178.61(15)
C7 S1 C1 C6 -0.87(12)
C6 C1 C2 C3 0.0(2)
S1 C1 C2 C3 -179.42(12)
C1 C2 C3 C4 -0.5(2)
C2 C3 C4 C5 0.6(2)
C3 C4 C5 C6 -0.3(2)
C4 C5 C6 N1 179.03(14)
C4 C5 C6 C1 -0.2(2)
C7 N1 C6 C5 -179.00(15)
C7 N1 C6 C1 0.26(19)
C2 C1 C6 C5 0.4(2)
S1 C1 C6 C5 179.87(12)
C2 C1 C6 N1 -178.97(14)
S1 C1 C6 N1 0.55(17)
C6 N1 C7 N2 177.18(14)
C6 N1 C7 S1 -0.99(17)
C8 N2 C7 N1 -179.73(15)
C8 N2 C7 S1 -1.7(2)
C1 S1 C7 N1 1.12(12)
C1 S1 C7 N2 -177.07(14)
C7 N2 C8 C13 -49.0(2)
C7 N2 C8 C9 134.23(17)
C13 C8 C9 C10 -0.6(2)
N2 C8 C9 C10 176.26(15)
C8 C9 C10 C11 0.9(2)
C9 C10 C11 C12 -0.1(3)
C10 C11 C12 C13 -0.9(2)
C11 C12 C13 C8 1.2(2)
C9 C8 C13 C12 -0.5(2)
N2 C8 C13 C12 -177.13(15)
